data_7249103
loop_
_publ_author_name
'Kuri, Prasitaditya'
'Nanubolu, Jagadeesh Babu'

_publ_section_title
;
 Why does the niclosamide drug form solvates or hydrates?
;
_journal_issue 32
_journal_name_full CrystEngComm
_journal_page_first 4313
_journal_page_last 4328
_journal_paper_doi 10.1039/D4CE00463A
_journal_volume 26
_journal_year 2024
_chemical_formula_moiety 'C13 H8 Cl2 N2 O4, C3 H7 N O'
_chemical_formula_sum 'C16 H15 Cl2 N3 O5'
_chemical_formula_weight 400.21
_chemical_name_systematic 'Niclosamide dimethyl formamide solvate'
_space_group_crystal_system monoclinic
_space_group_IT_number 14
_space_group_name_Hall '-P 2yn'
_space_group_name_H-M_alt 'P 1 21/n 1'
_atom_sites_solution_hydrogens mixed
_audit_creation_method SHELXL-2018/3
_audit_update_record
;
2024-05-02 deposited with the CCDC.	2024-07-12 downloaded from the CCDC.
;
_cell_angle_alpha 90
_cell_angle_beta 95.365(10)
_cell_angle_gamma 90
_cell_formula_units_Z 4
_cell_length_a 3.9865(6)
_cell_length_b 37.612(5)
_cell_length_c 11.9718(15)
_cell_measurement_reflns_used 2822
_cell_measurement_temperature 293(2)
_cell_measurement_theta_max 23.945
_cell_measurement_theta_min 2.357
_cell_volume 1787.2(4)
_computing_cell_refinement '<i>SAINT</i> (Bruker, 2016)'
_computing_data_collection '<i>APEX3</i> (Bruker, 2016)'
_computing_data_reduction 'Bruker SAINT'
_computing_structure_refinement 'SHELXL-2018/3 (Sheldrick, 2018)'
_computing_structure_solution 'SHELXT 2018/2 (Sheldrick, 2018)'
_diffrn_ambient_temperature 293(2)
_diffrn_measured_fraction_theta_full 0.998
_diffrn_measured_fraction_theta_max 0.998
_diffrn_measurement_device_type 'Bruker D8 QUEST PHOTON III C7 HPAD'
_diffrn_measurement_method '\w and \f'
_diffrn_radiation_type MoK\a
_diffrn_radiation_wavelength 0.71073
_diffrn_reflns_av_R_equivalents 0.0691
_diffrn_reflns_av_unetI/netI 0.0976
_diffrn_reflns_Laue_measured_fraction_full 0.998
_diffrn_reflns_Laue_measured_fraction_max 0.998
_diffrn_reflns_limit_h_max 4
_diffrn_reflns_limit_h_min -4
_diffrn_reflns_limit_k_max 44
_diffrn_reflns_limit_k_min -44
_diffrn_reflns_limit_l_max 14
_diffrn_reflns_limit_l_min -14
_diffrn_reflns_number 12098
_diffrn_reflns_point_group_measured_fraction_full 0.998
_diffrn_reflns_point_group_measured_fraction_max 0.998
_diffrn_reflns_theta_full 24.999
_diffrn_reflns_theta_max 24.999
_diffrn_reflns_theta_min 2.759
_diffrn_source microfocus
_exptl_absorpt_coefficient_mu 0.396
_exptl_absorpt_correction_T_max 0.7461
_exptl_absorpt_correction_T_min 0.5251
_exptl_absorpt_correction_type multi-scan
_exptl_absorpt_process_details
;
 SADABS 2016/2: Krause, L., Herbst-Irmer, R., Sheldrick G.M. & Stalke D.,
 J. Appl. Cryst. 48 (2015) 3-10
;
_exptl_crystal_density_diffrn 1.487
_exptl_crystal_description NEEDLE
_exptl_crystal_F_000 824
_exptl_crystal_size_max 0.320
_exptl_crystal_size_mid 0.140
_exptl_crystal_size_min 0.090
_refine_diff_density_max 0.299
_refine_diff_density_min -0.202
_refine_diff_density_rms 0.052
_refine_ls_extinction_method none
_refine_ls_goodness_of_fit_ref 1.041
_refine_ls_hydrogen_treatment mixed
_refine_ls_matrix_type full
_refine_ls_number_parameters 245
_refine_ls_number_reflns 3156
_refine_ls_number_restraints 0
_refine_ls_restrained_S_all 1.041
_refine_ls_R_factor_all 0.1259
_refine_ls_R_factor_gt 0.0685
_refine_ls_shift/su_max 0.000
_refine_ls_shift/su_mean 0.000
_refine_ls_structure_factor_coef Fsqd
_refine_ls_weighting_details 'w=1/[\s^2^(Fo^2^)+(0.0361P)^2^+1.6492P] where P=(Fo^2^+2Fc^2^)/3'
_refine_ls_weighting_scheme calc
_refine_ls_wR_factor_gt 0.1421
_refine_ls_wR_factor_ref 0.1648
_reflns_Friedel_coverage 0.000
_reflns_number_gt 1870
_reflns_number_total 3156
_reflns_threshold_expression 'I > 2\s(I)'
_cod_data_source_file d4ce00463a2.cif
_cod_data_source_block KB473_0m
_cod_depositor_comments 'Adding full bibliography for 7249103--7249108.cif.'
_cod_original_sg_symbol_H-M 'P 21/n'
_cod_database_code 7249103
_shelx_shelxl_version_number 2018/3
_shelx_space_group_comment
;
The symmetry employed for this shelxl refinement is uniquely defined
by the following loop, which should always be used as a source of
symmetry information in preference to the above space-group names.
They are only intended as comments.
;
_shelx_estimated_absorpt_t_min 0.884
_shelx_estimated_absorpt_t_max 0.965

loop_
_space_group_symop_operation_xyz
'x, y, z'
'-x+1/2, y+1/2, -z+1/2'
'-x, -y, -z'
'x-1/2, -y-1/2, z-1/2'

loop_
_atom_site_label
_atom_site_type_symbol
_atom_site_fract_x
_atom_site_fract_y
_atom_site_fract_z
_atom_site_U_iso_or_equiv
_atom_site_adp_type
_atom_site_occupancy
_atom_site_site_symmetry_order
_atom_site_calc_flag
_atom_site_refinement_flags_posn
_atom_site_refinement_flags_adp
_atom_site_refinement_flags_occupancy
_atom_site_disorder_assembly
_atom_site_disorder_group
Cl1 Cl 0.9053(4) 0.25028(4) 0.91714(12) 0.0958(6) Uani 1 1 d . . . . .
Cl2 Cl 0.1147(3) 0.43855(3) 0.52922(8) 0.0664(4) Uani 1 1 d . . . . .
O1 O 0.3444(8) 0.37454(8) 0.9120(2) 0.0698(10) Uani 1 1 d . . . . .
O2 O 0.5516(9) 0.36056(9) 0.5813(3) 0.0681(10) Uani 1 1 d . . . . .
H2O H 0.625(13) 0.3560(14) 0.522(4) 0.09(2) Uiso 1 1 d . . . . .
O3 O -0.4693(10) 0.53523(9) 0.8841(3) 0.0897(12) Uani 1 1 d . . . . .
O4 O -0.4721(11) 0.54444(10) 0.7078(3) 0.0967(13) Uani 1 1 d . . . . .
N1 N 0.2639(9) 0.39672(9) 0.7349(3) 0.0480(10) Uani 1 1 d . . . . .
H1N H 0.292(10) 0.3913(11) 0.669(4) 0.061(15) Uiso 1 1 d . . . . .
N2 N -0.4006(10) 0.52628(11) 0.7912(4) 0.0659(11) Uani 1 1 d . . . . .
C1 C 0.3790(10) 0.37150(11) 0.8123(3) 0.0488(11) Uani 1 1 d . . . . .
C2 C 0.5535(10) 0.33985(11) 0.7677(3) 0.0463(11) Uani 1 1 d . . . . .
C3 C 0.6371(11) 0.33492(12) 0.6583(3) 0.0501(11) Uani 1 1 d . . . . .
C4 C 0.7996(11) 0.30387(12) 0.6293(4) 0.0585(12) Uani 1 1 d . . . . .
H4 H 0.853195 0.300606 0.555999 0.070 Uiso 1 1 calc R U . . .
C5 C 0.8804(12) 0.27813(13) 0.7085(4) 0.0654(13) Uani 1 1 d . . . . .
H5 H 0.991820 0.257645 0.688982 0.079 Uiso 1 1 calc R U . . .
C6 C 0.7971(11) 0.28254(12) 0.8169(4) 0.0602(13) Uani 1 1 d . . . . .
C7 C 0.6379(11) 0.31310(12) 0.8467(4) 0.0565(12) Uani 1 1 d . . . . .
H7 H 0.585721 0.316026 0.920271 0.068 Uiso 1 1 calc R U . . .
C8 C 0.0963(10) 0.42827(11) 0.7528(3) 0.0456(10) Uani 1 1 d . . . . .
C9 C 0.0094(11) 0.43937(12) 0.8582(3) 0.0511(11) Uani 1 1 d . . . . .
H9 H 0.064140 0.425120 0.920711 0.061 Uiso 1 1 calc R U . . .
C10 C -0.1559(11) 0.47106(12) 0.8702(3) 0.0537(12) Uani 1 1 d . . . . .
H10 H -0.216960 0.477884 0.940200 0.064 Uiso 1 1 calc R U . . .
C11 C -0.2303(11) 0.49259(11) 0.7785(3) 0.0502(11) Uani 1 1 d . . . . .
C12 C -0.1507(11) 0.48244(11) 0.6728(3) 0.0522(11) Uani 1 1 d . . . . .
H12 H -0.206125 0.496886 0.610793 0.063 Uiso 1 1 calc R U . . .
C13 C 0.0106(11) 0.45085(11) 0.6617(3) 0.0455(11) Uani 1 1 d . . . . .
O5 O 0.7433(11) 0.34414(11) 0.3889(3) 0.0958(13) Uani 1 1 d . . . . .
N3 N 0.9172(10) 0.35682(11) 0.2212(3) 0.0633(11) Uani 1 1 d . . . . .
C14 C 0.8042(13) 0.36520(15) 0.3176(4) 0.0720(15) Uani 1 1 d . . . . .
H14 H 0.768696 0.389150 0.331798 0.086 Uiso 1 1 calc R U . . .
C15 C 0.9883(16) 0.32045(16) 0.1961(5) 0.104(2) Uani 1 1 d . . . . .
H15A H 0.848836 0.313149 0.130398 0.156 Uiso 1 1 calc R U . . .
H15B H 0.942687 0.305694 0.258342 0.156 Uiso 1 1 calc R U . . .
H15C H 1.221131 0.318158 0.182797 0.156 Uiso 1 1 calc R U . . .
C16 C 0.9742(14) 0.38421(16) 0.1397(4) 0.0952(19) Uani 1 1 d . . . . .
H16A H 1.200183 0.382331 0.118718 0.143 Uiso 1 1 calc R U . . .
H16B H 0.942626 0.407183 0.172015 0.143 Uiso 1 1 calc R U . . .
H16C H 0.817619 0.381227 0.074423 0.143 Uiso 1 1 calc R U . . .

loop_
_atom_site_aniso_label
_atom_site_aniso_U_11
_atom_site_aniso_U_22
_atom_site_aniso_U_33
_atom_site_aniso_U_23
_atom_site_aniso_U_13
_atom_site_aniso_U_12
Cl1 0.1035(13) 0.0786(10) 0.1022(11) 0.0320(8) -0.0068(9) 0.0192(8)
Cl2 0.0897(10) 0.0703(8) 0.0391(6) 0.0054(5) 0.0048(6) 0.0073(7)
O1 0.090(3) 0.079(2) 0.0397(18) 0.0070(16) 0.0043(16) 0.0188(19)
O2 0.092(3) 0.070(2) 0.0430(19) 0.0086(17) 0.0092(19) 0.0104(19)
O3 0.119(3) 0.078(3) 0.076(2) -0.005(2) 0.027(2) 0.017(2)
O4 0.129(4) 0.086(3) 0.075(2) 0.016(2) 0.010(2) 0.039(2)
N1 0.061(3) 0.050(2) 0.0316(19) 0.0011(18) -0.0001(18) -0.0046(19)
N2 0.072(3) 0.061(3) 0.066(3) 0.000(2) 0.010(2) 0.003(2)
C1 0.043(3) 0.060(3) 0.042(2) 0.004(2) -0.003(2) -0.008(2)
C2 0.046(3) 0.050(3) 0.041(2) 0.002(2) -0.0084(19) -0.005(2)
C3 0.049(3) 0.058(3) 0.042(2) 0.001(2) -0.005(2) -0.012(2)
C4 0.056(3) 0.061(3) 0.057(3) -0.009(2) -0.002(2) -0.006(2)
C5 0.060(3) 0.057(3) 0.077(3) -0.004(3) -0.006(3) 0.001(2)
C6 0.052(3) 0.058(3) 0.068(3) 0.010(3) -0.010(2) 0.001(2)
C7 0.053(3) 0.062(3) 0.053(3) 0.005(2) -0.008(2) -0.008(2)
C8 0.045(3) 0.046(3) 0.044(2) 0.003(2) -0.0030(19) -0.010(2)
C9 0.055(3) 0.057(3) 0.041(2) 0.004(2) 0.002(2) -0.010(2)
C10 0.058(3) 0.057(3) 0.046(2) -0.003(2) 0.004(2) -0.009(2)
C11 0.049(3) 0.049(3) 0.052(3) 0.000(2) 0.000(2) -0.007(2)
C12 0.057(3) 0.053(3) 0.045(2) 0.006(2) -0.004(2) -0.005(2)
C13 0.050(3) 0.048(3) 0.037(2) 0.0033(19) -0.0002(19) -0.008(2)
O5 0.130(4) 0.103(3) 0.058(2) 0.010(2) 0.027(2) 0.007(3)
N3 0.061(3) 0.082(3) 0.046(2) -0.004(2) 0.0055(19) 0.001(2)
C14 0.074(4) 0.078(4) 0.063(3) -0.008(3) 0.000(3) 0.006(3)
C15 0.112(5) 0.101(5) 0.101(5) -0.028(4) 0.018(4) 0.017(4)
C16 0.081(4) 0.136(5) 0.069(3) 0.022(4) 0.008(3) -0.006(4)

loop_
_atom_type_symbol
_atom_type_description
_atom_type_scat_dispersion_real
_atom_type_scat_dispersion_imag
_atom_type_scat_source
C C 0.0033 0.0016 'International Tables Vol C Tables 4.2.6.8 and 6.1.1.4'
H H 0.0000 0.0000 'International Tables Vol C Tables 4.2.6.8 and 6.1.1.4'
N N 0.0061 0.0033 'International Tables Vol C Tables 4.2.6.8 and 6.1.1.4'
O O 0.0106 0.0060 'International Tables Vol C Tables 4.2.6.8 and 6.1.1.4'
Cl Cl 0.1484 0.1585 'International Tables Vol C Tables 4.2.6.8 and 6.1.1.4'

loop_
_geom_angle_atom_site_label_1
_geom_angle_atom_site_label_2
_geom_angle_atom_site_label_3
_geom_angle
_geom_angle_site_symmetry_1
_geom_angle_site_symmetry_3
_geom_angle_publ_flag
C3 O2 H2O 111(4) . . ?
C1 N1 C8 128.4(4) . . ?
C1 N1 H1N 114(3) . . ?
C8 N1 H1N 118(3) . . ?
O3 N2 O4 122.5(4) . . ?
O3 N2 C11 119.0(4) . . ?
O4 N2 C11 118.6(4) . . ?
O1 C1 N1 122.3(4) . . ?
O1 C1 C2 121.4(4) . . ?
N1 C1 C2 116.4(4) . . ?
C3 C2 C7 118.4(4) . . ?
C3 C2 C1 126.8(4) . . ?
C7 C2 C1 114.8(4) . . ?
O2 C3 C2 118.5(4) . . ?
O2 C3 C4 121.3(4) . . ?
C2 C3 C4 120.2(4) . . ?
C5 C4 C3 120.2(4) . . ?
C5 C4 H4 119.9 . . ?
C3 C4 H4 119.9 . . ?
C4 C5 C6 120.3(5) . . ?
C4 C5 H5 119.9 . . ?
C6 C5 H5 119.9 . . ?
C7 C6 C5 120.1(4) . . ?
C7 C6 Cl1 119.8(4) . . ?
C5 C6 Cl1 120.1(4) . . ?
C6 C7 C2 120.8(4) . . ?
C6 C7 H7 119.6 . . ?
C2 C7 H7 119.6 . . ?
N1 C8 C13 119.0(4) . . ?
N1 C8 C9 123.8(4) . . ?
C13 C8 C9 117.2(4) . . ?
C10 C9 C8 120.9(4) . . ?
C10 C9 H9 119.6 . . ?
C8 C9 H9 119.6 . . ?
C11 C10 C9 119.8(4) . . ?
C11 C10 H10 120.1 . . ?
C9 C10 H10 120.1 . . ?
C10 C11 C12 121.1(4) . . ?
C10 C11 N2 119.9(4) . . ?
C12 C11 N2 119.0(4) . . ?
C13 C12 C11 118.6(4) . . ?
C13 C12 H12 120.7 . . ?
C11 C12 H12 120.7 . . ?
C12 C13 C8 122.4(4) . . ?
C12 C13 Cl2 118.4(3) . . ?
C8 C13 Cl2 119.2(3) . . ?
C14 N3 C15 120.2(5) . . ?
C14 N3 C16 120.5(5) . . ?
C15 N3 C16 119.3(4) . . ?
O5 C14 N3 124.9(5) . . ?
O5 C14 H14 117.6 . . ?
N3 C14 H14 117.6 . . ?
N3 C15 H15A 109.5 . . ?
N3 C15 H15B 109.5 . . ?
H15A C15 H15B 109.5 . . ?
N3 C15 H15C 109.5 . . ?
H15A C15 H15C 109.5 . . ?
H15B C15 H15C 109.5 . . ?
N3 C16 H16A 109.5 . . ?
N3 C16 H16B 109.5 . . ?
H16A C16 H16B 109.5 . . ?
N3 C16 H16C 109.5 . . ?
H16A C16 H16C 109.5 . . ?
H16B C16 H16C 109.5 . . ?

loop_
_geom_bond_atom_site_label_1
_geom_bond_atom_site_label_2
_geom_bond_distance
_geom_bond_site_symmetry_2
_geom_bond_publ_flag
Cl1 C6 1.733(4) . ?
Cl2 C13 1.739(4) . ?
O1 C1 1.219(4) . ?
O2 C3 1.356(5) . ?
O2 H2O 0.81(5) . ?
O3 N2 1.217(4) . ?
O4 N2 1.222(5) . ?
N1 C1 1.375(5) . ?
N1 C8 1.388(5) . ?
N1 H1N 0.83(4) . ?
N2 C11 1.452(5) . ?
C1 C2 1.501(6) . ?
C2 C3 1.394(5) . ?
C2 C7 1.400(5) . ?
C3 C4 1.395(6) . ?
C4 C5 1.372(6) . ?
C4 H4 0.9300 . ?
C5 C6 1.380(6) . ?
C5 H5 0.9300 . ?
C6 C7 1.376(6) . ?
C7 H7 0.9300 . ?
C8 C13 1.399(5) . ?
C8 C9 1.403(5) . ?
C9 C10 1.376(6) . ?
C9 H9 0.9300 . ?
C10 C11 1.374(5) . ?
C10 H10 0.9300 . ?
C11 C12 1.387(5) . ?
C12 C13 1.363(5) . ?
C12 H12 0.9300 . ?
O5 C14 1.206(5) . ?
N3 C14 1.316(6) . ?
N3 C15 1.434(6) . ?
N3 C16 1.451(6) . ?
C14 H14 0.9300 . ?
C15 H15A 0.9600 . ?
C15 H15B 0.9600 . ?
C15 H15C 0.9600 . ?
C16 H16A 0.9600 . ?
C16 H16B 0.9600 . ?
C16 H16C 0.9600 . ?

loop_
_geom_torsion_atom_site_label_1
_geom_torsion_atom_site_label_2
_geom_torsion_atom_site_label_3
_geom_torsion_atom_site_label_4
_geom_torsion
_geom_torsion_site_symmetry_1
_geom_torsion_site_symmetry_2
_geom_torsion_site_symmetry_3
_geom_torsion_site_symmetry_4
_geom_torsion_publ_flag
C8 N1 C1 O1 -0.3(7) . . . . ?
C8 N1 C1 C2 -179.9(4) . . . . ?
O1 C1 C2 C3 -173.4(4) . . . . ?
N1 C1 C2 C3 6.2(6) . . . . ?
O1 C1 C2 C7 6.4(6) . . . . ?
N1 C1 C2 C7 -174.0(4) . . . . ?
C7 C2 C3 O2 179.1(4) . . . . ?
C1 C2 C3 O2 -1.1(6) . . . . ?
C7 C2 C3 C4 0.3(6) . . . . ?
C1 C2 C3 C4 -179.9(4) . . . . ?
O2 C3 C4 C5 -179.3(4) . . . . ?
C2 C3 C4 C5 -0.5(7) . . . . ?
C3 C4 C5 C6 1.0(7) . . . . ?
C4 C5 C6 C7 -1.2(7) . . . . ?
C4 C5 C6 Cl1 -179.0(3) . . . . ?
C5 C6 C7 C2 1.0(7) . . . . ?
Cl1 C6 C7 C2 178.8(3) . . . . ?
C3 C2 C7 C6 -0.5(6) . . . . ?
C1 C2 C7 C6 179.6(4) . . . . ?
C1 N1 C8 C13 177.9(4) . . . . ?
C1 N1 C8 C9 -1.3(7) . . . . ?
N1 C8 C9 C10 179.8(4) . . . . ?
C13 C8 C9 C10 0.5(6) . . . . ?
C8 C9 C10 C11 -1.5(6) . . . . ?
C9 C10 C11 C12 2.0(6) . . . . ?
C9 C10 C11 N2 -179.2(4) . . . . ?
O3 N2 C11 C10 1.4(6) . . . . ?
O4 N2 C11 C10 -178.0(4) . . . . ?
O3 N2 C11 C12 -179.7(4) . . . . ?
O4 N2 C11 C12 0.9(6) . . . . ?
C10 C11 C12 C13 -1.4(6) . . . . ?
N2 C11 C12 C13 179.7(4) . . . . ?
C11 C12 C13 C8 0.4(6) . . . . ?
C11 C12 C13 Cl2 -179.2(3) . . . . ?
N1 C8 C13 C12 -179.3(4) . . . . ?
C9 C8 C13 C12 0.0(6) . . . . ?
N1 C8 C13 Cl2 0.3(5) . . . . ?
C9 C8 C13 Cl2 179.6(3) . . . . ?
C15 N3 C14 O5 -2.2(8) . . . . ?
C16 N3 C14 O5 178.4(5) . . . . ?
